data_7019845
loop_
_publ_author_name
'Boyle, Timothy J.'
'Doan, Thu Q.'
'Steele, Leigh Anna M.'
'Apblett, Christopher'
'Hoppe, Sarah M.'
'Hawthorne, Krista'
'Kalinich, Robin M.'
'Sigmund, Wolfgang M.'

_publ_section_title
;
 Tin(ii) amide/alkoxide coordination compounds for production of Sn-based
 nanowires for lithium ion battery anode materials.
;
_journal_issue 31
_journal_name_full 'Dalton transactions (Cambridge, England : 2003)'
_journal_page_first 9349
_journal_page_last 9364
_journal_paper_doi 10.1039/c2dt30772c
_journal_volume 41
_journal_year 2012
_chemical_formula_sum 'C16 H22 N2 O Sn'
_chemical_formula_weight 377.05
_chemical_name_systematic
;
?
;
_space_group_IT_number 2
_symmetry_cell_setting triclinic
_symmetry_space_group_name_Hall '-P 1'
_symmetry_space_group_name_H-M 'P -1'
_atom_sites_solution_hydrogens geom
_atom_sites_solution_primary direct
_atom_sites_solution_secondary difmap
_audit_creation_method SHELXL-97
_cell_angle_alpha 85.095(2)
_cell_angle_beta 82.534(2)
_cell_angle_gamma 88.505(2)
_cell_formula_units_Z 2
_cell_length_a 8.1411(12)
_cell_length_b 9.4382(14)
_cell_length_c 11.1451(17)
_cell_measurement_reflns_used 5240
_cell_measurement_temperature 173(2)
_cell_measurement_theta_max 25.29
_cell_measurement_theta_min 2.52
_cell_volume 845.9(2)
_computing_cell_refinement 'Bruker SMART'
_computing_data_collection 'Bruker SMART'
_computing_data_reduction 'Bruker SAINT'
_computing_molecular_graphics 'Bruker SHELXTL'
_computing_publication_material 'Bruker SHELXTL'
_computing_structure_refinement 'SHELXL-97 (Sheldrick, 2008)'
_computing_structure_solution 'SHELXS-97 (Sheldrick, 2008)'
_diffrn_ambient_temperature 173(2)
_diffrn_measured_fraction_theta_full 0.983
_diffrn_measured_fraction_theta_max 0.983
_diffrn_measurement_device_type 'CCD area detector'
_diffrn_measurement_method 'phi and omega scans'
_diffrn_radiation_monochromator graphite
_diffrn_radiation_source 'fine-focus sealed tube'
_diffrn_radiation_type MoK\a
_diffrn_radiation_wavelength 0.71073
_diffrn_reflns_av_R_equivalents 0.0112
_diffrn_reflns_av_sigmaI/netI 0.0154
_diffrn_reflns_limit_h_max 9
_diffrn_reflns_limit_h_min -9
_diffrn_reflns_limit_k_max 11
_diffrn_reflns_limit_k_min -11
_diffrn_reflns_limit_l_max 13
_diffrn_reflns_limit_l_min -13
_diffrn_reflns_number 6108
_diffrn_reflns_theta_full 25.29
_diffrn_reflns_theta_max 25.29
_diffrn_reflns_theta_min 1.85
_exptl_absorpt_coefficient_mu 1.508
_exptl_absorpt_correction_T_max 0.740
_exptl_absorpt_correction_T_min 0.693
_exptl_absorpt_correction_type empirical
_exptl_absorpt_process_details SADABS
_exptl_crystal_colour colorless
_exptl_crystal_density_diffrn 1.480
_exptl_crystal_density_meas ?
_exptl_crystal_density_method 'not measured'
_exptl_crystal_description irregular
_exptl_crystal_F_000 380
_exptl_crystal_size_max 0.25
_exptl_crystal_size_mid 0.22
_exptl_crystal_size_min 0.20
_refine_diff_density_max 0.653
_refine_diff_density_min -0.266
_refine_diff_density_rms 0.067
_refine_ls_extinction_method none
_refine_ls_goodness_of_fit_ref 1.114
_refine_ls_hydrogen_treatment constr
_refine_ls_matrix_type full
_refine_ls_number_parameters 181
_refine_ls_number_reflns 3033
_refine_ls_number_restraints 0
_refine_ls_restrained_S_all 1.114
_refine_ls_R_factor_all 0.0201
_refine_ls_R_factor_gt 0.0196
_refine_ls_shift/su_max 0.004
_refine_ls_shift/su_mean 0.000
_refine_ls_structure_factor_coef Fsqd
_refine_ls_weighting_details 'calc w=1/[\s^2^(Fo^2^)+(0.0268P)^2^+0.3952P] where P=(Fo^2^+2Fc^2^)/3'
_refine_ls_weighting_scheme calc
_refine_ls_wR_factor_gt 0.0491
_refine_ls_wR_factor_ref 0.0493
_reflns_number_gt 2973
_reflns_number_total 3033
_reflns_threshold_expression >2sigma(I)
_cod_data_source_file c2dt30772c.txt
_cod_data_source_block 9dc012s
_cod_depositor_comments
;
The following automatic conversions were performed:

'_symmetry_cell_setting' value 'Triclinic' changed to 'triclinic'
according to /home/saulius/struct/CIF-dictionaries/cif_core.dic
dictionary named 'cif_core.dic' version 2.4.1 from 2010-06-29.

Automatic conversion script
Id: cif_fix_values 1891 2012-01-12 08:04:46Z andrius 

The following automatic conversions were performed:

'_exptl_crystal_density_meas' value 'not measured' was changed to '?'
- the value is perceived as not measured.

Automatic conversion script
Id: cif_fix_values 3008 2015-01-20 13:52:24Z robertas 
;
_cod_original_sg_symbol_H-M P-1
_cod_database_code 7019845

loop_
_symmetry_equiv_pos_as_xyz
'x, y, z'
'-x, -y, -z'

loop_
_atom_site_label
_atom_site_type_symbol
_atom_site_fract_x
_atom_site_fract_y
_atom_site_fract_z
_atom_site_U_iso_or_equiv
_atom_site_adp_type
_atom_site_occupancy
_atom_site_symmetry_multiplicity
_atom_site_calc_flag
_atom_site_refinement_flags
Sn1 Sn 0.292877(16) 0.456575(14) 1.012376(11) 0.02682(6) Uani 1 1 d .
N1 N 0.4839(2) 0.62383(18) 0.91303(15) 0.0281(4) Uani 1 1 d .
C16 C 0.0584(4) 0.2282(3) 0.2196(2) 0.0489(7) Uani 1 1 d .
H16 H 0.0483 0.3197 0.2495 0.059 Uiso 1 1 calc R
O1 O 0.35413(18) 0.33065(15) 0.86924(12) 0.0286(3) Uani 1 1 d .
C1 C 0.2755(2) 0.3360(2) 0.76970(18) 0.0249(4) Uani 1 1 d .
C2 C 0.3620(3) 0.2905(2) 0.66128(18) 0.0270(4) Uani 1 1 d .
C3 C 0.2792(3) 0.2959(2) 0.5591(2) 0.0345(5) Uani 1 1 d .
H3 H 0.3360 0.2656 0.4855 0.041 Uiso 1 1 calc R
C4 C 0.1163(3) 0.3442(3) 0.5615(2) 0.0397(5) Uani 1 1 d .
H4 H 0.0631 0.3477 0.4903 0.048 Uiso 1 1 calc R
C5 C 0.0327(3) 0.3870(2) 0.6681(2) 0.0388(5) Uani 1 1 d .
H5 H -0.0791 0.4194 0.6709 0.047 Uiso 1 1 calc R
C6 C 0.1111(3) 0.3829(2) 0.7711(2) 0.0325(5) Uani 1 1 d .
H6 H 0.0522 0.4125 0.8442 0.039 Uiso 1 1 calc R
C7 C 0.5364(3) 0.2304(2) 0.66044(19) 0.0327(5) Uani 1 1 d .
H7 H 0.5876 0.2758 0.7242 0.039 Uiso 1 1 calc R
C8 C 0.5295(4) 0.0720(3) 0.6970(3) 0.0641(9) Uani 1 1 d .
H8A H 0.4626 0.0553 0.7764 0.096 Uiso 1 1 calc .
H8B H 0.6420 0.0344 0.7018 0.096 Uiso 1 1 calc .
H8C H 0.4795 0.0240 0.6365 0.096 Uiso 1 1 calc .
C9 C 0.6464(3) 0.2629(4) 0.5406(3) 0.0559(7) Uani 1 1 d .
H9A H 0.6054 0.2128 0.4772 0.084 Uiso 1 1 calc .
H9B H 0.7602 0.2313 0.5493 0.084 Uiso 1 1 calc .
H9C H 0.6445 0.3656 0.5181 0.084 Uiso 1 1 calc .
C10 C 0.5051(3) 0.6277(3) 0.7797(2) 0.0418(6) Uani 1 1 d .
H10A H 0.3972 0.6436 0.7505 0.063 Uiso 1 1 calc .
H10B H 0.5528 0.5370 0.7543 0.063 Uiso 1 1 calc .
H10C H 0.5794 0.7051 0.7456 0.063 Uiso 1 1 calc .
C11 C 0.4166(3) 0.7630(2) 0.9501(2) 0.0373(5) Uani 1 1 d .
H11A H 0.4925 0.8384 0.9140 0.056 Uiso 1 1 calc .
H11B H 0.4046 0.7621 1.0388 0.056 Uiso 1 1 calc .
H11C H 0.3081 0.7804 0.9221 0.056 Uiso 1 1 calc .
C12 C -0.0325(4) 0.1192(3) 0.2839(3) 0.0535(7) Uani 1 1 d .
H12 H -0.1036 0.1358 0.3561 0.064 Uiso 1 1 calc R
C13 C -0.0187(3) -0.0139(3) 0.2419(2) 0.0450(6) Uani 1 1 d .
H13 H -0.0791 -0.0915 0.2845 0.054 Uiso 1 1 calc R
C14 C 0.0852(3) -0.0314(3) 0.1365(2) 0.0453(6) Uani 1 1 d .
H14 H 0.0975 -0.1219 0.1048 0.054 Uiso 1 1 calc R
C15 C 0.1712(3) 0.0837(3) 0.0772(2) 0.0413(6) Uani 1 1 d .
H15 H 0.2418 0.0703 0.0041 0.050 Uiso 1 1 calc R
N2 N 0.1599(3) 0.2123(2) 0.11766(18) 0.0390(5) Uani 1 1 d .

loop_
_atom_site_aniso_label
_atom_site_aniso_U_11
_atom_site_aniso_U_22
_atom_site_aniso_U_33
_atom_site_aniso_U_23
_atom_site_aniso_U_13
_atom_site_aniso_U_12
Sn1 0.03068(10) 0.02614(9) 0.02257(9) -0.00510(6) 0.00238(6) 0.00082(6)
N1 0.0384(10) 0.0258(9) 0.0199(8) -0.0005(6) -0.0038(7) -0.0013(7)
C16 0.0624(17) 0.0318(13) 0.0481(15) -0.0093(11) 0.0149(13) -0.0056(12)
O1 0.0322(8) 0.0317(8) 0.0228(7) -0.0077(6) -0.0045(6) 0.0051(6)
C1 0.0295(10) 0.0193(9) 0.0257(10) -0.0008(7) -0.0033(8) -0.0023(8)
C2 0.0318(11) 0.0243(10) 0.0244(10) -0.0009(8) -0.0026(8) -0.0031(8)
C3 0.0426(13) 0.0374(12) 0.0236(11) -0.0013(9) -0.0042(9) -0.0041(10)
C4 0.0473(14) 0.0397(13) 0.0347(12) 0.0014(10) -0.0180(11) -0.0005(10)
C5 0.0353(12) 0.0335(12) 0.0500(15) -0.0045(10) -0.0144(11) 0.0057(10)
C6 0.0324(11) 0.0278(11) 0.0376(12) -0.0072(9) -0.0036(9) 0.0027(9)
C7 0.0300(11) 0.0422(13) 0.0265(11) -0.0097(9) -0.0015(9) 0.0002(9)
C8 0.0467(16) 0.0504(17) 0.092(2) 0.0063(16) -0.0082(16) 0.0158(13)
C9 0.0379(14) 0.087(2) 0.0409(15) -0.0144(14) 0.0076(11) -0.0040(14)
C10 0.0572(15) 0.0462(14) 0.0217(11) 0.0053(10) -0.0061(10) -0.0149(12)
C11 0.0433(13) 0.0264(11) 0.0434(13) -0.0011(10) -0.0125(10) 0.0041(10)
C12 0.0595(17) 0.0447(15) 0.0493(16) -0.0075(12) 0.0227(13) -0.0072(13)
C13 0.0438(14) 0.0356(13) 0.0524(15) 0.0012(11) 0.0040(12) -0.0093(11)
C14 0.0456(14) 0.0350(13) 0.0556(16) -0.0142(11) -0.0003(12) -0.0053(11)
C15 0.0389(13) 0.0442(14) 0.0400(13) -0.0127(11) 0.0048(10) -0.0066(11)
N2 0.0433(11) 0.0349(11) 0.0368(11) -0.0066(8) 0.0066(9) -0.0075(9)

loop_
_atom_type_symbol
_atom_type_description
_atom_type_scat_dispersion_real
_atom_type_scat_dispersion_imag
_atom_type_scat_source
C C 0.0033 0.0016 'International Tables Vol C Tables 4.2.6.8 and 6.1.1.4'
H H 0.0000 0.0000 'International Tables Vol C Tables 4.2.6.8 and 6.1.1.4'
O O 0.0106 0.0060 'International Tables Vol C Tables 4.2.6.8 and 6.1.1.4'
Sn Sn -0.6537 1.4246 'International Tables Vol C Tables 4.2.6.8 and 6.1.1.4'
N N 0.0061 0.0033 'International Tables Vol C Tables 4.2.6.8 and 6.1.1.4'

loop_
_geom_angle_atom_site_label_1
_geom_angle_atom_site_label_2
_geom_angle_atom_site_label_3
_geom_angle
_geom_angle_site_symmetry_1
_geom_angle_site_symmetry_3
O1 Sn1 N1 88.58(6) . 2_667
O1 Sn1 N1 88.34(6) . .
N1 Sn1 N1 80.57(7) 2_667 .
C10 N1 C11 108.91(18) . .
C10 N1 Sn1 111.59(15) . 2_667
C11 N1 Sn1 117.01(13) . 2_667
C10 N1 Sn1 114.84(13) . .
C11 N1 Sn1 104.79(13) . .
Sn1 N1 Sn1 99.43(6) 2_667 .
N2 C16 C12 123.6(2) . .
N2 C16 H16 118.2 . .
C12 C16 H16 118.2 . .
C1 O1 Sn1 124.41(12) . .
O1 C1 C6 122.14(19) . .
O1 C1 C2 118.64(18) . .
C6 C1 C2 119.21(19) . .
C3 C2 C1 118.1(2) . .
C3 C2 C7 121.98(19) . .
C1 C2 C7 119.81(18) . .
C4 C3 C2 122.0(2) . .
C4 C3 H3 119.0 . .
C2 C3 H3 119.0 . .
C5 C4 C3 119.3(2) . .
C5 C4 H4 120.3 . .
C3 C4 H4 120.3 . .
C4 C5 C6 120.1(2) . .
C4 C5 H5 120.0 . .
C6 C5 H5 120.0 . .
C5 C6 C1 121.2(2) . .
C5 C6 H6 119.4 . .
C1 C6 H6 119.4 . .
C2 C7 C8 109.49(19) . .
C2 C7 C9 113.7(2) . .
C8 C7 C9 111.6(2) . .
C2 C7 H7 107.2 . .
C8 C7 H7 107.2 . .
C9 C7 H7 107.2 . .
C7 C8 H8A 109.5 . .
C7 C8 H8B 109.5 . .
H8A C8 H8B 109.5 . .
C7 C8 H8C 109.5 . .
H8A C8 H8C 109.5 . .
H8B C8 H8C 109.5 . .
C7 C9 H9A 109.5 . .
C7 C9 H9B 109.5 . .
H9A C9 H9B 109.5 . .
C7 C9 H9C 109.5 . .
H9A C9 H9C 109.5 . .
H9B C9 H9C 109.5 . .
N1 C10 H10A 109.5 . .
N1 C10 H10B 109.5 . .
H10A C10 H10B 109.5 . .
N1 C10 H10C 109.5 . .
H10A C10 H10C 109.5 . .
H10B C10 H10C 109.5 . .
N1 C11 H11A 109.5 . .
N1 C11 H11B 109.5 . .
H11A C11 H11B 109.5 . .
N1 C11 H11C 109.5 . .
H11A C11 H11C 109.5 . .
H11B C11 H11C 109.5 . .
C13 C12 C16 118.9(2) . .
C13 C12 H12 120.6 . .
C16 C12 H12 120.6 . .
C12 C13 C14 118.0(2) . .
C12 C13 H13 121.0 . .
C14 C13 H13 121.0 . .
C13 C14 C15 119.4(2) . .
C13 C14 H14 120.3 . .
C15 C14 H14 120.3 . .
N2 C15 C14 123.0(2) . .
N2 C15 H15 118.5 . .
C14 C15 H15 118.5 . .
C15 N2 C16 117.1(2) . .

loop_
_geom_bond_atom_site_label_1
_geom_bond_atom_site_label_2
_geom_bond_distance
_geom_bond_site_symmetry_2
Sn1 O1 2.0719(14) .
Sn1 N1 2.1871(18) 2_667
Sn1 N1 2.3489(18) .
N1 C10 1.470(3) .
N1 C11 1.480(3) .
N1 Sn1 2.1871(18) 2_667
C16 N2 1.332(3) .
C16 C12 1.377(4) .
C16 H16 0.9500 .
O1 C1 1.347(2) .
C1 C6 1.398(3) .
C1 C2 1.411(3) .
C2 C3 1.393(3) .
C2 C7 1.514(3) .
C3 C4 1.389(3) .
C3 H3 0.9500 .
C4 C5 1.377(4) .
C4 H4 0.9500 .
C5 C6 1.381(3) .
C5 H5 0.9500 .
C6 H6 0.9500 .
C7 C8 1.516(4) .
C7 C9 1.521(3) .
C7 H7 1.0000 .
C8 H8A 0.9800 .
C8 H8B 0.9800 .
C8 H8C 0.9800 .
C9 H9A 0.9800 .
C9 H9B 0.9800 .
C9 H9C 0.9800 .
C10 H10A 0.9800 .
C10 H10B 0.9800 .
C10 H10C 0.9800 .
C11 H11A 0.9800 .
C11 H11B 0.9800 .
C11 H11C 0.9800 .
C12 C13 1.375(4) .
C12 H12 0.9500 .
C13 C14 1.375(4) .
C13 H13 0.9500 .
C14 C15 1.380(4) .
C14 H14 0.9500 .
C15 N2 1.328(3) .
C15 H15 0.9500 .
